data_4508865
loop_
_publ_author_name
'Luo, Feng'
'Che, Yun-xia'
'Zheng, Ji-min'

_publ_section_title
;
 The First Self-Penetrating Topology Based on an Unusual \a-Po Net with
 Double Edges Constructed from a 12-Connected
 Gd2(\m2-Ocarboxylate)2(\m2-OH2)2(\m3-OH)2Cu2Core
;
_journal_issue 11
_journal_name_full 'Crystal Growth &amp; Design'
_journal_page_first 2432
_journal_paper_doi 10.1021/cg060379m
_journal_volume 6
_journal_year 2006
_chemical_formula_sum 'C60 H40 Cl3 Cu7 Gd2 N10 O32'
_chemical_formula_weight 2278.65
_chemical_name_systematic
; 
 ? 
;
_space_group_IT_number 2
_symmetry_cell_setting triclinic
_symmetry_space_group_name_Hall '-P 1'
_symmetry_space_group_name_H-M 'P -1'
_atom_sites_solution_hydrogens geom
_atom_sites_solution_primary direct
_atom_sites_solution_secondary difmap
_audit_creation_method SHELXL-97
_cell_angle_alpha 86.93(3)
_cell_angle_beta 80.89(3)
_cell_angle_gamma 84.54(3)
_cell_formula_units_Z 1
_cell_length_a 9.1130(18)
_cell_length_b 11.681(2)
_cell_length_c 17.354(4)
_cell_measurement_reflns_used 2825
_cell_measurement_temperature 293(2)
_cell_measurement_theta_max 27.43
_cell_measurement_theta_min 1.19
_cell_volume 1814.3(7)
_computing_cell_refinement 'Bruker SMART'
_computing_data_collection 'Bruker SMART'
_computing_data_reduction 'Bruker SAINT'
_computing_molecular_graphics 'Bruker SHELXTL'
_computing_publication_material 'Bruker SHELXTL'
_computing_structure_refinement 'SHELXL-97 (Sheldrick, 1997)'
_computing_structure_solution 'SHELXS-97 (Sheldrick, 1990)'
_diffrn_ambient_temperature 294(2)
_diffrn_measured_fraction_theta_full 0.872
_diffrn_measured_fraction_theta_max 0.872
_diffrn_measurement_device_type 'CCD area detector'
_diffrn_measurement_method 'phi and omega scans'
_diffrn_radiation_monochromator graphite
_diffrn_radiation_source 'fine-focus sealed tube'
_diffrn_radiation_type MoK\a
_diffrn_radiation_wavelength 0.71073
_diffrn_reflns_av_R_equivalents 0.0677
_diffrn_reflns_av_sigmaI/netI 0.1685
_diffrn_reflns_limit_h_max 11
_diffrn_reflns_limit_h_min -10
_diffrn_reflns_limit_k_max 14
_diffrn_reflns_limit_k_min -7
_diffrn_reflns_limit_l_max 21
_diffrn_reflns_limit_l_min -21
_diffrn_reflns_number 9704
_diffrn_reflns_theta_full 27.43
_diffrn_reflns_theta_max 27.43
_diffrn_reflns_theta_min 1.19
_exptl_absorpt_coefficient_mu 4.015
_exptl_absorpt_correction_T_max 1.0000
_exptl_absorpt_correction_T_min 0.6033
_exptl_absorpt_correction_type multi-scan
_exptl_absorpt_process_details SADABS
_exptl_crystal_colour Green
_exptl_crystal_density_diffrn 2.085
_exptl_crystal_density_method 'not measured'
_exptl_crystal_description Block
_exptl_crystal_F_000 1108
_exptl_crystal_size_max 0.14
_exptl_crystal_size_mid 0.12
_exptl_crystal_size_min 0.10
_refine_diff_density_max 2.368
_refine_diff_density_min -2.782
_refine_diff_density_rms 0.331
_refine_ls_extinction_method none
_refine_ls_goodness_of_fit_ref 1.000
_refine_ls_hydrogen_treatment constr
_refine_ls_matrix_type full
_refine_ls_number_parameters 517
_refine_ls_number_reflns 7211
_refine_ls_number_restraints 0
_refine_ls_restrained_S_all 1.000
_refine_ls_R_factor_all 0.1443
_refine_ls_R_factor_gt 0.0749
_refine_ls_shift/su_max 0.001
_refine_ls_shift/su_mean 0.000
_refine_ls_structure_factor_coef Fsqd
_refine_ls_weighting_details 'calc w=1/[\s^2^(Fo^2^)+(0.1099P)^2^+0.0000P] where P=(Fo^2^+2Fc^2^)/3'
_refine_ls_weighting_scheme calc
_refine_ls_wR_factor_gt 0.1704
_refine_ls_wR_factor_ref 0.2061
_reflns_number_gt 4382
_reflns_number_total 7211
_reflns_threshold_expression >2sigma(I)
_cod_data_source_file cg060379msup1.cif
_cod_data_source_block 060310bm
_cod_depositor_comments
;
The following automatic conversions were performed:

'_symmetry_cell_setting' value 'Triclinic' changed to 'triclinic'
according to /home/saulius/struct/CIF-dictionaries/cif_core.dic
dictionary named 'cif_core.dic' version 2.4.2 from
2011-04-26.

'_exptl_absorpt_correction_type' value 'MULTI-SCAN'
changed to 'multi-scan' according to
/home/saulius/struct/CIF-dictionaries/cif_core.dic dictionary named
'cif_core.dic' version 2.4.2 from 2011-04-26.

Automatic conversion script
Id: cif_fix_values 1891 2012-01-12 08:04:46Z andrius 
;
_cod_original_cell_volume 1814.4(6)
_cod_original_sg_symbol_H-M P-1
_cod_database_code 4508865

loop_
_symmetry_equiv_pos_as_xyz
'x, y, z'
'-x, -y, -z'

loop_
_atom_site_label
_atom_site_type_symbol
_atom_site_fract_x
_atom_site_fract_y
_atom_site_fract_z
_atom_site_U_iso_or_equiv
_atom_site_adp_type
_atom_site_occupancy
_atom_site_symmetry_multiplicity
_atom_site_calc_flag
_atom_site_refinement_flags
Gd1 Gd 0.27434(7) 0.81790(5) 0.57421(3) 0.01543(19) Uani 1 1 d .
Cu1 Cu 0.5000 0.5000 1.5000 0.0405(7) Uani 1 2 d S
Cu2 Cu 0.6151(3) 0.6269(2) 0.98902(10) 0.0609(7) Uani 1 1 d .
Cu3 Cu 0.00769(16) 1.07825(12) 0.56660(7) 0.0160(3) Uani 1 1 d .
Cu4 Cu 0.7216(2) 0.89937(19) 0.06206(9) 0.0484(6) Uani 1 1 d .
Cl1 Cl 0.5000 1.0000 0.0000 0.101(3) Uani 1 2 d S
Cl2 Cl 0.0955(5) 0.6236(4) 0.0918(2) 0.0436(10) Uani 1 1 d .
O1 O 0.5008(12) 0.5191(8) 1.3894(5) 0.040(3) Uani 1 1 d .
O2 O 0.6014(11) 0.3395(8) 1.3545(5) 0.030(2) Uani 1 1 d .
O3 O 0.7211(9) 0.8824(8) 0.6163(4) 0.028(2) Uani 1 1 d .
O4 O 0.4684(9) 0.8948(8) 0.6314(5) 0.026(2) Uani 1 1 d .
O5 O 0.2213(11) 1.6395(8) 0.5221(5) 0.031(2) Uani 1 1 d .
O6 O 0.0758(11) 1.6680(8) 0.6374(6) 0.040(3) Uani 1 1 d .
O7 O 0.1509(9) 0.8988(7) 0.6939(4) 0.023(2) Uani 1 1 d .
O8 O -0.0137(11) 1.0564(8) 0.6826(4) 0.027(2) Uani 1 1 d .
O9 O 0.4899(9) 0.8047(8) 0.4642(4) 0.0205(19) Uani 1 1 d .
O10 O 0.2710(9) 0.8465(7) 0.4259(4) 0.023(2) Uani 1 1 d .
O11 O 0.0208(9) 0.9081(7) 0.5477(4) 0.0164(18) Uani 1 1 d .
O12 O 0.2859(9) 1.0302(7) 0.5307(4) 0.0207(19) Uani 1 1 d .
O13 O 0.1293(15) 0.6301(13) 0.1706(6) 0.074(4) Uani 1 1 d .
O14 O 0.1002(18) 0.5044(11) 0.0715(8) 0.080(4) Uani 1 1 d .
O15 O 0.2104(14) 0.6796(12) 0.0377(7) 0.071(4) Uani 1 1 d .
O16 O -0.0507(14) 0.6803(11) 0.0849(7) 0.065(4) Uani 1 1 d .
N1 N 0.6087(16) 0.5701(11) 1.0958(6) 0.040(3) Uani 1 1 d .
N2 N 0.6019(16) 0.6942(12) 0.8854(6) 0.043(3) Uani 1 1 d .
N3 N 0.0390(12) 1.2456(8) 0.5759(5) 0.020(2) Uani 1 1 d .
N4 N -0.1398(12) 0.9267(12) 0.9665(6) 0.034(3) Uani 1 1 d .
N5 N 0.6272(13) 0.8627(11) 0.1687(6) 0.037(3) Uani 1 1 d .
C1 C 0.7010(16) 0.4524(14) 1.2019(7) 0.035(4) Uani 1 1 d .
H1 H 0.7750 0.4006 1.2181 0.042 Uiso 1 1 calc R
C2 C 0.7131(18) 0.4957(14) 1.1234(8) 0.040(4) Uani 1 1 d .
H2 H 0.7977 0.4716 1.0888 0.048 Uiso 1 1 calc R
C3 C 0.4861(18) 0.6057(14) 1.1475(9) 0.044(4) Uani 1 1 d .
H3 H 0.4134 0.6571 1.1296 0.053 Uiso 1 1 calc R
C4 C 0.4643(16) 0.5687(13) 1.2263(7) 0.034(3) Uani 1 1 d .
H4 H 0.3792 0.5951 1.2598 0.041 Uiso 1 1 calc R
C5 C 0.5747(16) 0.4900(11) 1.2542(7) 0.025(3) Uani 1 1 d .
C6 C 0.5561(16) 0.4440(14) 1.3403(7) 0.031(3) Uani 1 1 d .
C7 C 0.726(2) 0.6801(15) 0.8276(9) 0.051(4) Uani 1 1 d .
H7 H 0.8104 0.6340 0.8378 0.061 Uiso 1 1 calc R
C8 C 0.7240(19) 0.7358(15) 0.7531(8) 0.047(4) Uani 1 1 d .
H8 H 0.8088 0.7285 0.7154 0.057 Uiso 1 1 calc R
C9 C 0.5948(13) 0.8025(11) 0.7351(6) 0.020(3) Uani 1 1 d .
C10 C 0.4699(16) 0.8123(13) 0.7947(6) 0.032(3) Uani 1 1 d .
H10 H 0.3819 0.8537 0.7851 0.038 Uiso 1 1 calc R
C11 C 0.479(2) 0.7599(15) 0.8677(8) 0.051(5) Uani 1 1 d .
H11 H 0.3968 0.7701 0.9066 0.061 Uiso 1 1 calc R
C12 C 0.5930(13) 0.8640(11) 0.6534(6) 0.018(3) Uani 1 1 d .
C13 C 0.1399(13) 1.2964(11) 0.5190(6) 0.019(3) Uani 1 1 d .
H13 H 0.1912 1.2521 0.4787 0.023 Uiso 1 1 calc R
C14 C 0.1669(13) 1.4115(10) 0.5203(6) 0.018(3) Uani 1 1 d .
H14 H 0.2315 1.4437 0.4798 0.021 Uiso 1 1 calc R
C15 C -0.0281(14) 1.3125(11) 0.6355(7) 0.024(3) Uani 1 1 d .
H15 H -0.0949 1.2797 0.6747 0.029 Uiso 1 1 calc R
C16 C -0.0027(15) 1.4268(12) 0.6414(7) 0.030(3) Uani 1 1 d .
H16 H -0.0506 1.4686 0.6836 0.035 Uiso 1 1 calc R
C17 C 0.0977(14) 1.4785(11) 0.5818(7) 0.021(3) Uani 1 1 d .
C18 C 0.1282(15) 1.6060(12) 0.5812(7) 0.029(3) Uani 1 1 d .
C19 C 0.0105(16) 0.8525(14) 0.8484(7) 0.039(4) Uani 1 1 d .
H19 H 0.0666 0.7911 0.8228 0.046 Uiso 1 1 calc R
C20 C -0.0557(17) 0.8387(14) 0.9276(8) 0.038(4) Uani 1 1 d .
H20 H -0.0416 0.7678 0.9536 0.045 Uiso 1 1 calc R
C21 C -0.1497(15) 1.0315(13) 0.9288(7) 0.036(4) Uani 1 1 d .
H21 H -0.2014 1.0926 0.9566 0.043 Uiso 1 1 calc R
C22 C -0.0863(15) 1.0542(12) 0.8496(6) 0.029(3) Uani 1 1 d .
H22 H -0.0956 1.1276 0.8262 0.034 Uiso 1 1 calc R
C23 C -0.0095(15) 0.9611(12) 0.8086(7) 0.026(3) Uani 1 1 d .
C24 C 0.0510(13) 0.9723(11) 0.7209(6) 0.018(3) Uani 1 1 d .
C25 C 0.6366(15) 0.7969(12) 0.3037(7) 0.029(3) Uani 1 1 d .
H25 H 0.6924 0.7639 0.3409 0.034 Uiso 1 1 calc R
C26 C 0.7060(15) 0.8106(14) 0.2256(7) 0.038(4) Uani 1 1 d .
H26 H 0.8059 0.7844 0.2119 0.045 Uiso 1 1 calc R
C27 C 0.4817(17) 0.8955(13) 0.1907(7) 0.034(3) Uani 1 1 d .
H27 H 0.4287 0.9295 0.1525 0.040 Uiso 1 1 calc R
C28 C 0.4037(14) 0.8824(12) 0.2666(7) 0.030(3) Uani 1 1 d .
H28 H 0.3024 0.9053 0.2784 0.037 Uiso 1 1 calc R
C29 C 0.4884(13) 0.8314(11) 0.3259(6) 0.019(3) Uani 1 1 d .
C30 C 0.4120(13) 0.8252(10) 0.4112(6) 0.015(3) Uani 1 1 d .

loop_
_atom_site_aniso_label
_atom_site_aniso_U_11
_atom_site_aniso_U_22
_atom_site_aniso_U_33
_atom_site_aniso_U_23
_atom_site_aniso_U_13
_atom_site_aniso_U_12
Gd1 0.0151(3) 0.0152(4) 0.0148(3) -0.0003(2) 0.0008(2) -0.0010(2)
Cu1 0.0457(16) 0.056(2) 0.0177(11) -0.0025(11) -0.0006(10) -0.0028(14)
Cu2 0.0961(19) 0.0707(17) 0.0222(9) 0.0196(9) -0.0182(10) -0.0372(15)
Cu3 0.0194(8) 0.0144(9) 0.0142(6) -0.0017(6) -0.0015(5) -0.0035(7)
Cu4 0.0490(13) 0.0718(16) 0.0186(8) 0.0008(8) 0.0160(8) -0.0121(11)
Cl1 0.032(3) 0.227(11) 0.034(3) 0.046(5) 0.002(3) -0.001(5)
Cl2 0.046(2) 0.047(3) 0.0336(18) 0.0002(17) -0.0003(16) 0.002(2)
O1 0.065(8) 0.031(6) 0.018(4) -0.005(4) 0.003(5) 0.010(5)
O2 0.041(6) 0.019(6) 0.033(5) -0.001(4) -0.015(4) 0.002(5)
O3 0.020(5) 0.039(6) 0.023(4) 0.006(4) 0.002(4) -0.007(4)
O4 0.020(5) 0.032(6) 0.025(4) 0.001(4) -0.001(4) -0.001(4)
O5 0.048(6) 0.024(6) 0.025(4) 0.000(4) -0.005(4) -0.015(5)
O6 0.033(6) 0.030(6) 0.058(6) -0.021(5) -0.001(5) -0.001(5)
O7 0.025(5) 0.028(6) 0.014(4) -0.009(4) 0.007(3) 0.003(4)
O8 0.042(6) 0.020(5) 0.019(4) -0.001(4) -0.002(4) -0.006(5)
O9 0.012(4) 0.032(6) 0.015(4) 0.000(3) 0.000(3) 0.004(4)
O10 0.026(5) 0.021(5) 0.022(4) -0.001(4) 0.003(4) -0.007(4)
O11 0.021(4) 0.014(5) 0.016(4) 0.001(3) -0.004(3) -0.006(4)
O12 0.021(5) 0.019(5) 0.021(4) -0.003(3) 0.002(3) -0.005(4)
O13 0.078(10) 0.114(12) 0.029(6) -0.007(6) -0.002(6) -0.019(9)
O14 0.110(13) 0.042(9) 0.082(9) -0.011(7) -0.003(9) 0.003(8)
O15 0.054(8) 0.096(11) 0.057(7) 0.010(7) 0.011(6) -0.021(8)
O16 0.061(9) 0.064(9) 0.057(7) 0.007(6) 0.008(6) 0.020(7)
N1 0.064(9) 0.041(8) 0.019(5) 0.008(5) -0.005(6) -0.027(7)
N2 0.057(9) 0.046(9) 0.030(6) 0.012(6) -0.009(6) -0.023(7)
N3 0.029(6) 0.010(6) 0.020(5) -0.002(4) 0.001(4) -0.008(5)
N4 0.021(6) 0.062(10) 0.015(5) 0.006(5) 0.007(4) 0.004(6)
N5 0.027(6) 0.063(9) 0.016(5) -0.006(5) 0.011(5) 0.002(6)
C1 0.028(8) 0.051(11) 0.025(6) 0.003(6) -0.006(6) -0.006(7)
C2 0.044(9) 0.047(11) 0.026(7) -0.008(7) 0.008(7) -0.007(8)
C3 0.040(9) 0.050(11) 0.045(9) 0.010(8) -0.017(7) -0.008(8)
C4 0.034(8) 0.042(10) 0.024(6) -0.001(6) -0.001(6) 0.000(7)
C5 0.043(8) 0.014(7) 0.021(6) 0.000(5) -0.010(6) -0.003(6)
C6 0.034(8) 0.042(10) 0.017(6) 0.005(6) -0.005(5) 0.002(7)
C7 0.052(11) 0.048(12) 0.051(9) 0.006(8) -0.022(8) 0.014(9)
C8 0.056(11) 0.057(12) 0.026(7) 0.001(7) 0.006(7) -0.011(9)
C9 0.018(6) 0.021(8) 0.020(6) 0.002(5) -0.004(5) -0.003(6)
C10 0.031(8) 0.045(10) 0.016(6) 0.002(6) 0.007(5) -0.005(7)
C11 0.061(12) 0.067(13) 0.022(7) -0.006(7) 0.007(7) -0.011(10)
C12 0.015(6) 0.021(7) 0.019(5) -0.005(5) -0.006(5) -0.008(6)
C13 0.016(6) 0.021(7) 0.021(5) -0.005(5) -0.001(5) -0.001(6)
C14 0.015(6) 0.015(7) 0.024(6) 0.001(5) -0.006(5) 0.000(5)
C15 0.021(7) 0.022(8) 0.028(6) -0.006(5) 0.005(5) -0.012(6)
C16 0.029(8) 0.027(8) 0.028(6) -0.007(6) 0.009(6) 0.001(7)
C17 0.021(7) 0.017(7) 0.028(6) -0.002(5) -0.013(5) -0.006(6)
C18 0.032(8) 0.025(8) 0.029(7) -0.003(6) -0.009(6) 0.004(7)
C19 0.036(9) 0.044(10) 0.027(7) 0.003(7) 0.012(6) 0.013(8)
C20 0.039(9) 0.038(10) 0.031(7) 0.016(7) 0.005(6) -0.001(8)
C21 0.032(8) 0.051(11) 0.018(6) -0.010(6) 0.014(6) 0.001(7)
C22 0.034(8) 0.034(9) 0.015(6) -0.009(5) 0.009(5) -0.006(7)
C23 0.025(7) 0.030(9) 0.020(6) -0.003(5) 0.006(5) -0.002(6)
C24 0.014(6) 0.026(8) 0.015(5) -0.004(5) -0.005(5) -0.009(6)
C25 0.026(7) 0.042(9) 0.016(6) -0.006(6) -0.001(5) 0.003(7)
C26 0.019(7) 0.068(12) 0.021(6) -0.001(7) 0.013(5) -0.004(7)
C27 0.046(9) 0.036(9) 0.016(6) 0.009(6) -0.007(6) 0.010(7)
C28 0.017(7) 0.048(10) 0.022(6) -0.002(6) 0.007(5) 0.006(7)
C29 0.017(6) 0.018(7) 0.019(5) -0.005(5) 0.002(5) -0.003(5)
C30 0.023(6) 0.012(7) 0.007(5) 0.000(4) 0.005(4) -0.005(5)

loop_
_atom_type_symbol
_atom_type_description
_atom_type_scat_dispersion_real
_atom_type_scat_dispersion_imag
_atom_type_scat_source
C C 0.0033 0.0016 'International Tables Vol C Tables 4.2.6.8 and 6.1.1.4'
H H 0.0000 0.0000 'International Tables Vol C Tables 4.2.6.8 and 6.1.1.4'
N N 0.0061 0.0033 'International Tables Vol C Tables 4.2.6.8 and 6.1.1.4'
O O 0.0106 0.0060 'International Tables Vol C Tables 4.2.6.8 and 6.1.1.4'
Cu Cu 0.3201 1.2651 'International Tables Vol C Tables 4.2.6.8 and 6.1.1.4'
Gd Gd -0.1653 3.9035 'International Tables Vol C Tables 4.2.6.8 and 6.1.1.4'
Cl Cl 0.1484 0.1585 'International Tables Vol C Tables 4.2.6.8 and 6.1.1.4'

loop_
_geom_angle_atom_site_label_1
_geom_angle_atom_site_label_2
_geom_angle_atom_site_label_3
_geom_angle
_geom_angle_site_symmetry_1
_geom_angle_site_symmetry_3
O7 Gd1 O4 74.6(3) . .
O7 Gd1 O5 125.7(3) . 1_545
O4 Gd1 O5 139.7(3) . 1_545
O7 Gd1 O2 91.3(3) . 2_667
O4 Gd1 O2 71.8(3) . 2_667
O5 Gd1 O2 73.3(3) 1_545 2_667
O7 Gd1 O9 150.8(3) . .
O4 Gd1 O9 78.1(3) . .
O5 Gd1 O9 82.5(3) 1_545 .
O2 Gd1 O9 89.9(3) 2_667 .
O7 Gd1 O11 73.5(3) . .
O4 Gd1 O11 131.3(3) . .
O5 Gd1 O11 89.0(3) 1_545 .
O2 Gd1 O11 143.7(3) 2_667 .
O9 Gd1 O11 119.4(2) . .
O7 Gd1 O12 82.4(3) . .
O4 Gd1 O12 71.3(3) . .
O5 Gd1 O12 138.4(3) 1_545 .
O2 Gd1 O12 142.9(3) 2_667 .
O9 Gd1 O12 79.1(3) . .
O11 Gd1 O12 68.9(2) . .
O7 Gd1 O10 139.1(3) . .
O4 Gd1 O10 119.6(3) . .
O5 Gd1 O10 70.4(3) 1_545 .
O2 Gd1 O10 129.1(3) 2_667 .
O9 Gd1 O10 51.3(3) . .
O11 Gd1 O10 69.3(3) . .
O12 Gd1 O10 69.0(2) . .
O7 Gd1 O6 74.3(3) . 1_545
O4 Gd1 O6 129.3(3) . 1_545
O5 Gd1 O6 51.4(3) 1_545 1_545
O2 Gd1 O6 69.9(3) 2_667 1_545
O9 Gd1 O6 132.9(3) . 1_545
O11 Gd1 O6 74.2(3) . 1_545
O12 Gd1 O6 140.7(3) . 1_545
O10 Gd1 O6 110.2(3) . 1_545
O7 Gd1 C30 155.1(3) . .
O4 Gd1 C30 99.1(3) . .
O5 Gd1 C30 74.7(3) 1_545 .
O2 Gd1 C30 109.9(3) 2_667 .
O9 Gd1 C30 25.3(3) . .
O11 Gd1 C30 94.8(3) . .
O12 Gd1 C30 72.8(3) . .
O10 Gd1 C30 26.0(3) . .
O6 Gd1 C30 124.4(3) 1_545 .
O7 Gd1 C18 99.7(3) . 1_545
O4 Gd1 C18 138.6(3) . 1_545
O5 Gd1 C18 26.1(3) 1_545 1_545
O2 Gd1 C18 67.3(3) 2_667 1_545
O9 Gd1 C18 107.7(3) . 1_545
O11 Gd1 C18 82.7(3) . 1_545
O12 Gd1 C18 149.7(3) . 1_545
O10 Gd1 C18 91.9(3) . 1_545
O6 Gd1 C18 25.4(3) 1_545 1_545
C30 Gd1 C18 100.5(3) . 1_545
O1 Cu1 O1 180.000(4) . 2_668
N1 Cu2 N2 173.8(7) . .
O8 Cu3 N3 89.7(4) . .
O8 Cu3 O11 94.3(3) . .
N3 Cu3 O11 168.3(4) . .
O8 Cu3 O11 166.7(3) . 2_576
N3 Cu3 O11 96.0(3) . 2_576
O11 Cu3 O11 82.5(3) . 2_576
O8 Cu3 O12 100.1(3) . .
N3 Cu3 O12 90.6(4) . .
O11 Cu3 O12 77.9(3) . .
O11 Cu3 O12 92.0(3) 2_576 .
O8 Cu3 Cu3 134.4(3) . 2_576
N3 Cu3 Cu3 135.9(3) . 2_576
O11 Cu3 Cu3 41.4(2) . 2_576
O11 Cu3 Cu3 41.1(2) 2_576 2_576
O12 Cu3 Cu3 83.34(18) . 2_576
N4 Cu4 N5 166.0(5) 1_654 .
N4 Cu4 Cl1 91.3(4) 1_654 .
N5 Cu4 Cl1 102.3(4) . .
Cu4 Cl1 Cu4 180.00(6) 2_675 .
O16 Cl2 O14 109.1(9) . .
O16 Cl2 O13 111.1(8) . .
O14 Cl2 O13 110.1(8) . .
O16 Cl2 O15 109.9(8) . .
O14 Cl2 O15 108.6(8) . .
O13 Cl2 O15 108.0(8) . .
C6 O1 Cu1 124.6(9) . .
C6 O2 Gd1 155.1(8) . 2_667
C12 O4 Gd1 140.9(8) . .
C18 O5 Gd1 97.9(7) . 1_565
C18 O6 Gd1 86.5(8) . 1_565
C24 O7 Gd1 142.8(8) . .
C24 O8 Cu3 126.0(7) . .
C30 O9 Gd1 95.4(6) . .
C30 O10 Gd1 91.4(6) . .
Cu3 O11 Cu3 97.5(3) . 2_576
Cu3 O11 Gd1 108.5(3) . .
Cu3 O11 Gd1 115.7(3) 2_576 .
Cu3 O12 Gd1 93.9(3) . .
C2 N1 C3 117.2(11) . .
C2 N1 Cu2 125.7(10) . .
C3 N1 Cu2 117.0(11) . .
C11 N2 C7 118.3(12) . .
C11 N2 Cu2 122.9(10) . .
C7 N2 Cu2 118.7(12) . .
C15 N3 C13 116.7(10) . .
C15 N3 Cu3 124.9(8) . .
C13 N3 Cu3 118.3(8) . .
C21 N4 C20 117.9(11) . .
C21 N4 Cu4 118.8(9) . 1_456
C20 N4 Cu4 121.8(10) . 1_456
C27 N5 C26 117.4(10) . .
C27 N5 Cu4 119.4(9) . .
C26 N5 Cu4 123.0(9) . .
C5 C1 C2 118.1(14) . .
C5 C1 H1 120.9 . .
C2 C1 H1 120.9 . .
N1 C2 C1 123.9(13) . .
N1 C2 H2 118.1 . .
C1 C2 H2 118.1 . .
N1 C3 C4 123.2(15) . .
N1 C3 H3 118.4 . .
C4 C3 H3 118.4 . .
C3 C4 C5 118.8(13) . .
C3 C4 H4 120.6 . .
C5 C4 H4 120.6 . .
C1 C5 C4 118.7(11) . .
C1 C5 C6 119.9(12) . .
C4 C5 C6 121.4(12) . .
O1 C6 O2 127.4(11) . .
O1 C6 C5 114.1(13) . .
O2 C6 C5 118.4(11) . .
N2 C7 C8 120.0(15) . .
N2 C7 H7 120.0 . .
C8 C7 H7 120.0 . .
C9 C8 C7 121.1(14) . .
C9 C8 H8 119.5 . .
C7 C8 H8 119.5 . .
C10 C9 C8 117.2(11) . .
C10 C9 C12 121.8(12) . .
C8 C9 C12 121.0(11) . .
C11 C10 C9 119.7(14) . .
C11 C10 H10 120.1 . .
C9 C10 H10 120.1 . .
N2 C11 C10 123.7(14) . .
N2 C11 H11 118.2 . .
C10 C11 H11 118.2 . .
O4 C12 O3 126.4(11) . .
O4 C12 C9 118.9(10) . .
O3 C12 C9 114.6(10) . .
N3 C13 C14 122.1(10) . .
N3 C13 H13 118.9 . .
C14 C13 H13 118.9 . .
C17 C14 C13 120.3(11) . .
C17 C14 H14 119.8 . .
C13 C14 H14 119.8 . .
N3 C15 C16 123.9(11) . .
N3 C15 H15 118.1 . .
C16 C15 H15 118.1 . .
C15 C16 C17 118.8(11) . .
C15 C16 H16 120.6 . .
C17 C16 H16 120.6 . .
C14 C17 C16 118.0(11) . .
C14 C17 C18 119.2(11) . .
C16 C17 C18 122.7(11) . .
O6 C18 O5 123.5(13) . .
O6 C18 C17 121.6(12) . .
O5 C18 C17 114.7(11) . .
O6 C18 Gd1 68.1(8) . 1_565
O5 C18 Gd1 56.0(6) . 1_565
C17 C18 Gd1 163.5(9) . 1_565
C20 C19 C23 119.3(13) . .
C20 C19 H19 120.3 . .
C23 C19 H19 120.3 . .
N4 C20 C19 121.7(13) . .
N4 C20 H20 119.1 . .
C19 C20 H20 119.1 . .
N4 C21 C22 124.5(13) . .
N4 C21 H21 117.8 . .
C22 C21 H21 117.8 . .
C23 C22 C21 116.9(13) . .
C23 C22 H22 121.5 . .
C21 C22 H22 121.5 . .
C22 C23 C19 119.4(11) . .
C22 C23 C24 121.7(12) . .
C19 C23 C24 118.8(11) . .
O7 C24 O8 127.3(10) . .
O7 C24 C23 117.3(11) . .
O8 C24 C23 115.3(11) . .
C29 C25 C26 121.3(13) . .
C29 C25 H25 119.3 . .
C26 C25 H25 119.3 . .
N5 C26 C25 121.0(12) . .
N5 C26 H26 119.5 . .
C25 C26 H26 119.5 . .
N5 C27 C28 125.0(12) . .
N5 C27 H27 117.5 . .
C28 C27 H27 117.5 . .
C27 C28 C29 117.0(12) . .
C27 C28 H28 121.5 . .
C29 C28 H28 121.5 . .
C25 C29 C28 118.2(11) . .
C25 C29 C30 122.6(11) . .
C28 C29 C30 119.0(10) . .
O9 C30 O10 121.9(9) . .
O9 C30 C29 119.4(10) . .
O10 C30 C29 118.6(10) . .
O9 C30 Gd1 59.3(5) . .
O10 C30 Gd1 62.6(5) . .
C29 C30 Gd1 178.2(8) . .

loop_
_geom_bond_atom_site_label_1
_geom_bond_atom_site_label_2
_geom_bond_distance
_geom_bond_site_symmetry_2
Gd1 O7 2.396(7) .
Gd1 O4 2.424(8) .
Gd1 O5 2.434(8) 1_545
Gd1 O2 2.450(10) 2_667
Gd1 O9 2.512(7) .
Gd1 O11 2.546(8) .
Gd1 O12 2.560(8) .
Gd1 O10 2.582(8) .
Gd1 O6 2.704(10) 1_545
Gd1 C30 2.908(10) .
Gd1 C18 2.908(14) 1_545
Cu1 O1 1.919(8) .
Cu1 O1 1.919(8) 2_668
Cu2 N1 1.928(10) .
Cu2 N2 1.940(12) .
Cu3 O8 1.996(8) .
Cu3 N3 2.021(10) .
Cu3 O11 2.021(8) .
Cu3 O11 2.037(7) 2_576
Cu3 O12 2.529(8) .
Cu3 Cu3 3.051(3) 2_576
Cu4 N4 1.951(10) 1_654
Cu4 N5 1.957(10) .
Cu4 Cl1 2.592(2) .
Cl1 Cu4 2.592(2) 2_675
Cl2 O16 1.449(13) .
Cl2 O14 1.450(13) .
Cl2 O13 1.456(11) .
Cl2 O15 1.469(12) .
O1 C6 1.269(16) .
O2 C6 1.274(16) .
O2 Gd1 2.450(10) 2_667
O3 C12 1.272(13) .
O4 C12 1.268(14) .
O5 C18 1.293(15) .
O5 Gd1 2.434(8) 1_565
O6 C18 1.251(15) .
O6 Gd1 2.704(10) 1_565
O7 C24 1.243(14) .
O8 C24 1.304(15) .
O9 C30 1.249(13) .
O10 C30 1.274(14) .
O11 Cu3 2.037(7) 2_576
N1 C2 1.35(2) .
N1 C3 1.36(2) .
N2 C11 1.36(2) .
N2 C7 1.39(2) .
N3 C15 1.361(15) .
N3 C13 1.388(14) .
N4 C21 1.359(18) .
N4 C20 1.364(18) .
N4 Cu4 1.951(10) 1_456
N5 C27 1.345(18) .
N5 C26 1.391(18) .
C1 C5 1.399(19) .
C1 C2 1.419(18) .
C1 H1 0.9300 .
C2 H2 0.9300 .
C3 C4 1.401(18) .
C3 H3 0.9300 .
C4 C5 1.422(19) .
C4 H4 0.9300 .
C5 C6 1.549(16) .
C7 C8 1.42(2) .
C7 H7 0.9300 .
C8 C9 1.42(2) .
C8 H8 0.9300 .
C9 C10 1.413(16) .
C9 C12 1.556(15) .
C10 C11 1.388(19) .
C10 H10 0.9300 .
C11 H11 0.9300 .
C13 C14 1.391(16) .
C13 H13 0.9300 .
C14 C17 1.390(17) .
C14 H14 0.9300 .
C15 C16 1.387(17) .
C15 H15 0.9300 .
C16 C17 1.418(16) .
C16 H16 0.9300 .
C17 C18 1.540(18) .
C18 Gd1 2.908(14) 1_565
C19 C20 1.417(17) .
C19 C23 1.42(2) .
C19 H19 0.9300 .
C20 H20 0.9300 .
C21 C22 1.426(16) .
C21 H21 0.9300 .
C22 C23 1.399(18) .
C22 H22 0.9300 .
C23 C24 1.538(15) .
C25 C29 1.373(17) .
C25 C26 1.410(16) .
C25 H25 0.9300 .
C26 H26 0.9300 .
C27 C28 1.403(16) .
C27 H27 0.9300 .
C28 C29 1.451(17) .
C28 H28 0.9300 .
C29 C30 1.534(14) .

loop_
_geom_torsion_atom_site_label_1
_geom_torsion_atom_site_label_2
_geom_torsion_atom_site_label_3
_geom_torsion_atom_site_label_4
_geom_torsion
_geom_torsion_site_symmetry_1
_geom_torsion_site_symmetry_4
N4 Cu4 Cl1 Cu4 -31(100) 1_654 2_675
N5 Cu4 Cl1 Cu4 145(100) . 2_675
O1 Cu1 O1 C6 52(100) 2_668 .
O7 Gd1 O4 C12 123.7(12) . .
O5 Gd1 O4 C12 -4.0(13) 1_545 .
O2 Gd1 O4 C12 27.1(11) 2_667 .
O9 Gd1 O4 C12 -66.9(11) . .
O11 Gd1 O4 C12 174.3(10) . .
O12 Gd1 O4 C12 -149.3(12) . .
O10 Gd1 O4 C12 -98.1(11) . .
O6 Gd1 O4 C12 69.7(12) 1_545 .
C30 Gd1 O4 C12 -81.0(11) . .
C18 Gd1 O4 C12 36.4(13) 1_545 .
O4 Gd1 O7 C24 120.3(13) . .
O5 Gd1 O7 C24 -98.7(13) 1_545 .
O2 Gd1 O7 C24 -169.0(13) 2_667 .
O9 Gd1 O7 C24 98.8(13) . .
O11 Gd1 O7 C24 -22.4(12) . .
O12 Gd1 O7 C24 47.7(12) . .
O10 Gd1 O7 C24 2.6(15) . .
O6 Gd1 O7 C24 -100.2(13) 1_545 .
C30 Gd1 O7 C24 41.9(16) . .
C18 Gd1 O7 C24 -101.7(13) 1_545 .
N3 Cu3 O8 C24 -133.4(9) . .
O11 Cu3 O8 C24 35.6(9) . .
O11 Cu3 O8 C24 111.1(16) 2_576 .
O12 Cu3 O8 C24 -42.9(9) . .
Cu3 Cu3 O8 C24 47.6(11) 2_576 .
O7 Gd1 O9 C30 -124.5(8) . .
O4 Gd1 O9 C30 -145.7(7) . .
O5 Gd1 O9 C30 69.8(7) 1_545 .
O2 Gd1 O9 C30 143.0(7) 2_667 .
O11 Gd1 O9 C30 -14.7(8) . .
O12 Gd1 O9 C30 -72.7(7) . .
O10 Gd1 O9 C30 -1.0(6) . .
O6 Gd1 O9 C30 80.9(8) 1_545 .
C18 Gd1 O9 C30 76.8(7) 1_545 .
O7 Gd1 O10 C30 142.5(6) . .
O4 Gd1 O10 C30 41.5(7) . .
O5 Gd1 O10 C30 -95.2(7) 1_545 .
O2 Gd1 O10 C30 -48.3(7) 2_667 .
O9 Gd1 O10 C30 1.0(6) . .
O11 Gd1 O10 C30 168.2(7) . .
O12 Gd1 O10 C30 93.8(7) . .
O6 Gd1 O10 C30 -128.4(6) 1_545 .
C18 Gd1 O10 C30 -110.3(7) 1_545 .
O8 Cu3 O11 Cu3 167.0(4) . 2_576
N3 Cu3 O11 Cu3 -83.3(17) . 2_576
O11 Cu3 O11 Cu3 0.0 2_576 2_576
O12 Cu3 O11 Cu3 -93.6(3) . 2_576
O8 Cu3 O11 Gd1 -72.7(4) . .
N3 Cu3 O11 Gd1 37.1(18) . .
O11 Cu3 O11 Gd1 120.3(4) 2_576 .
O12 Cu3 O11 Gd1 26.7(3) . .
Cu3 Cu3 O11 Gd1 120.3(4) 2_576 .
O7 Gd1 O11 Cu3 60.4(3) . .
O4 Gd1 O11 Cu3 9.4(5) . .
O5 Gd1 O11 Cu3 -171.7(3) 1_545 .
O2 Gd1 O11 Cu3 129.0(4) 2_667 .
O9 Gd1 O11 Cu3 -91.0(4) . .
O12 Gd1 O11 Cu3 -27.7(3) . .
O10 Gd1 O11 Cu3 -102.3(3) . .
O6 Gd1 O11 Cu3 138.3(4) 1_545 .
C30 Gd1 O11 Cu3 -97.2(3) . .
C18 Gd1 O11 Cu3 162.8(4) 1_545 .
O7 Gd1 O11 Cu3 168.7(4) . 2_576
O4 Gd1 O11 Cu3 117.7(4) . 2_576
O5 Gd1 O11 Cu3 -63.5(4) 1_545 2_576
O2 Gd1 O11 Cu3 -122.7(4) 2_667 2_576
O9 Gd1 O11 Cu3 17.3(5) . 2_576
O12 Gd1 O11 Cu3 80.5(4) . 2_576
O10 Gd1 O11 Cu3 5.9(3) . 2_576
O6 Gd1 O11 Cu3 -113.4(4) 1_545 2_576
C30 Gd1 O11 Cu3 11.1(4) . 2_576
C18 Gd1 O11 Cu3 -88.9(4) 1_545 2_576
O8 Cu3 O12 Gd1 67.2(3) . .
N3 Cu3 O12 Gd1 157.0(3) . .
O11 Cu3 O12 Gd1 -25.1(3) . .
O11 Cu3 O12 Gd1 -107.0(3) 2_576 .
Cu3 Cu3 O12 Gd1 -66.81(18) 2_576 .
O7 Gd1 O12 Cu3 -54.4(3) . .
O4 Gd1 O12 Cu3 -130.7(3) . .
O5 Gd1 O12 Cu3 83.0(5) 1_545 .
O2 Gd1 O12 Cu3 -136.5(4) 2_667 .
O9 Gd1 O12 Cu3 148.3(3) . .
O11 Gd1 O12 Cu3 20.7(2) . .
O10 Gd1 O12 Cu3 95.8(3) . .
O6 Gd1 O12 Cu3 -0.8(5) 1_545 .
C30 Gd1 O12 Cu3 123.0(3) . .
C18 Gd1 O12 Cu3 41.8(7) 1_545 .
N2 Cu2 N1 C2 -176(4) . .
N2 Cu2 N1 C3 6(5) . .
N1 Cu2 N2 C11 -10(5) . .
N1 Cu2 N2 C7 166(4) . .
O8 Cu3 N3 C15 -34.4(10) . .
O11 Cu3 N3 C15 -144.6(15) . .
O11 Cu3 N3 C15 133.6(10) 2_576 .
O12 Cu3 N3 C15 -134.4(10) . .
Cu3 Cu3 N3 C15 144.6(9) 2_576 .
O8 Cu3 N3 C13 143.4(9) . .
O11 Cu3 N3 C13 33(2) . .
O11 Cu3 N3 C13 -48.7(9) 2_576 .
O12 Cu3 N3 C13 43.4(9) . .
Cu3 Cu3 N3 C13 -37.7(11) 2_576 .
N4 Cu4 N5 C27 164.6(19) 1_654 .
Cl1 Cu4 N5 C27 -2.2(12) . .
N4 Cu4 N5 C26 -11(3) 1_654 .
Cl1 Cu4 N5 C26 -177.6(11) . .
C3 N1 C2 C1 1(2) . .
Cu2 N1 C2 C1 -177.3(10) . .
C5 C1 C2 N1 -1(2) . .
C2 N1 C3 C4 0(2) . .
Cu2 N1 C3 C4 178.0(11) . .
N1 C3 C4 C5 0(2) . .
C2 C1 C5 C4 0.4(19) . .
C2 C1 C5 C6 179.4(12) . .
C3 C4 C5 C1 0(2) . .
C3 C4 C5 C6 -178.9(12) . .
Cu1 O1 C6 O2 10(2) . .
Cu1 O1 C6 C5 -166.9(9) . .
Gd1 O2 C6 O1 -40(3) 2_667 .
Gd1 O2 C6 C5 137.3(16) 2_667 .
C1 C5 C6 O1 141.2(13) . .
C4 C5 C6 O1 -39.9(18) . .
C1 C5 C6 O2 -36.3(19) . .
C4 C5 C6 O2 142.7(13) . .
C11 N2 C7 C8 2(2) . .
Cu2 N2 C7 C8 -175.0(12) . .
N2 C7 C8 C9 -3(2) . .
C7 C8 C9 C10 1(2) . .
C7 C8 C9 C12 179.8(13) . .
C8 C9 C10 C11 2(2) . .
C12 C9 C10 C11 -177.3(12) . .
C7 N2 C11 C10 1(2) . .
Cu2 N2 C11 C10 177.5(11) . .
C9 C10 C11 N2 -3(2) . .
Gd1 O4 C12 O3 101.8(14) . .
Gd1 O4 C12 C9 -81.4(14) . .
C10 C9 C12 O4 -20.9(17) . .
C8 C9 C12 O4 160.4(12) . .
C10 C9 C12 O3 156.3(12) . .
C8 C9 C12 O3 -22.5(17) . .
C15 N3 C13 C14 -2.9(17) . .
Cu3 N3 C13 C14 179.1(9) . .
N3 C13 C14 C17 3.2(18) . .
C13 N3 C15 C16 1.0(19) . .
Cu3 N3 C15 C16 178.8(10) . .
N3 C15 C16 C17 1(2) . .
C13 C14 C17 C16 -1.4(18) . .
C13 C14 C17 C18 -179.3(10) . .
C15 C16 C17 C14 -0.4(19) . .
C15 C16 C17 C18 177.4(11) . .
Gd1 O6 C18 O5 -8.8(14) 1_565 .
Gd1 O6 C18 C17 165.0(11) 1_565 .
Gd1 O5 C18 O6 9.9(15) 1_565 .
Gd1 O5 C18 C17 -164.3(9) 1_565 .
C14 C17 C18 O6 -175.7(12) . .
C16 C17 C18 O6 6.5(19) . .
C14 C17 C18 O5 -1.3(17) . .
C16 C17 C18 O5 -179.2(12) . .
C14 C17 C18 Gd1 -53(3) . 1_565
C16 C17 C18 Gd1 129(3) . 1_565
C21 N4 C20 C19 -5(2) . .
Cu4 N4 C20 C19 161.3(11) 1_456 .
C23 C19 C20 N4 1(2) . .
C20 N4 C21 C22 4(2) . .
Cu4 N4 C21 C22 -162.1(11) 1_456 .
N4 C21 C22 C23 0(2) . .
C21 C22 C23 C19 -4(2) . .
C21 C22 C23 C24 174.2(12) . .
C20 C19 C23 C22 4(2) . .
C20 C19 C23 C24 -174.6(12) . .
Gd1 O7 C24 O8 -15(2) . .
Gd1 O7 C24 C23 162.4(9) . .
Cu3 O8 C24 O7 9.7(17) . .
Cu3 O8 C24 C23 -167.5(7) . .
C22 C23 C24 O7 160.4(12) . .
C19 C23 C24 O7 -21.0(17) . .
C22 C23 C24 O8 -22.1(16) . .
C19 C23 C24 O8 156.4(12) . .
C27 N5 C26 C25 -2(2) . .
Cu4 N5 C26 C25 173.2(11) . .
C29 C25 C26 N5 2(2) . .
C26 N5 C27 C28 1(2) . .
Cu4 N5 C27 C28 -174.9(11) . .
N5 C27 C28 C29 1(2) . .
C26 C25 C29 C28 0(2) . .
C26 C25 C29 C30 -175.8(12) . .
C27 C28 C29 C25 -1.6(19) . .
C27 C28 C29 C30 174.5(11) . .
Gd1 O9 C30 O10 1.8(12) . .
Gd1 O9 C30 C29 178.5(9) . .
Gd1 O10 C30 O9 -1.8(11) . .
Gd1 O10 C30 C29 -178.5(9) . .
C25 C29 C30 O9 11.0(18) . .
C28 C29 C30 O9 -164.9(11) . .
C25 C29 C30 O10 -172.2(11) . .
C28 C29 C30 O10 11.9(16) . .
C25 C29 C30 Gd1 56(29) . .
C28 C29 C30 Gd1 -120(28) . .
O7 Gd1 C30 O9 107.1(9) . .
O4 Gd1 C30 O9 34.0(7) . .
O5 Gd1 C30 O9 -105.2(7) 1_545 .
O2 Gd1 C30 O9 -39.8(7) 2_667 .
O11 Gd1 C30 O9 167.2(7) . .
O12 Gd1 C30 O9 101.1(7) . .
O10 Gd1 C30 O9 178.2(11) . .
O6 Gd1 C30 O9 -118.6(7) 1_545 .
C18 Gd1 C30 O9 -109.4(7) 1_545 .
O7 Gd1 C30 O10 -71.2(10) . .
O4 Gd1 C30 O10 -144.2(6) . .
O5 Gd1 C30 O10 76.6(7) 1_545 .
O2 Gd1 C30 O10 141.9(6) 2_667 .
O9 Gd1 C30 O10 -178.2(11) . .
O11 Gd1 C30 O10 -11.0(7) . .
O12 Gd1 C30 O10 -77.2(6) . .
O6 Gd1 C30 O10 63.1(8) 1_545 .
C18 Gd1 C30 O10 72.4(7) 1_545 .
O7 Gd1 C30 C29 62(29) . .
O4 Gd1 C30 C29 -12(29) . .
O5 Gd1 C30 C29 -151(29) 1_545 .
O2 Gd1 C30 C29 -85(29) 2_667 .
O9 Gd1 C30 C29 -46(28) . .
O11 Gd1 C30 C29 122(29) . .
O12 Gd1 C30 C29 56(29) . .
O10 Gd1 C30 C29 133(29) . .
O6 Gd1 C30 C29 -164(28) 1_545 .
C18 Gd1 C30 C29 -155(29) 1_545 .
